data_7710231
loop_
_publ_author_name
'Garg, Palak'
'Dange, Deepak'
'Jiang, Yixiao'
'Jones, Cameron'

_publ_section_title
;
 Facile activation of inert small molecules using a 1,2-disilylene
;
_journal_name_full 'Dalton Transactions'
_journal_paper_doi 10.1039/D2DT00721E
_journal_year 2022
_chemical_formula_sum 'C72 H94 N4 O7 Si2'
_chemical_formula_weight 1183.69
_space_group_crystal_system orthorhombic
_space_group_IT_number 33
_space_group_name_Hall 'P 2c -2n'
_space_group_name_H-M_alt 'P n a 21'
_atom_sites_solution_hydrogens geom
_audit_creation_method SHELXL-2016/6
_audit_update_record
;
2022-02-25 deposited with the CCDC.	2022-05-04 downloaded from the CCDC.
;
_cell_angle_alpha 90
_cell_angle_beta 90
_cell_angle_gamma 90
_cell_formula_units_Z 4
_cell_length_a 30.0835(4)
_cell_length_b 11.32170(10)
_cell_length_c 19.9786(2)
_cell_measurement_reflns_used 22016
_cell_measurement_temperature 123(2)
_cell_measurement_theta_max 74.8470
_cell_measurement_theta_min 4.1570
_cell_volume 6804.64(13)
_computing_cell_refinement 'CrysAlisPro 1.171.39.46 (Rigaku OD, 2018)'
_computing_data_collection 'CrysAlisPro 1.171.39.46 (Rigaku OD, 2018)'
_computing_data_reduction 'CrysAlisPro 1.171.39.46 (Rigaku OD, 2018)'
_computing_molecular_graphics xseed
_computing_publication_material Ciftab
_computing_structure_refinement 'SHELXL-2016/6 (Sheldrick, 2016)'
_computing_structure_solution 'SHELXT 2014/5 (Sheldrick, 2014)'
_diffrn_ambient_temperature 123(2)
_diffrn_measured_fraction_theta_full 0.997
_diffrn_measured_fraction_theta_max 0.997
_diffrn_measurement_device_type 'XtaLAB Synergy, Dualflex, HyPix'
_diffrn_radiation_type CuK\a
_diffrn_radiation_wavelength 1.54178
_diffrn_reflns_av_R_equivalents 0.0522
_diffrn_reflns_av_unetI/netI 0.0349
_diffrn_reflns_Laue_measured_fraction_full 0.997
_diffrn_reflns_Laue_measured_fraction_max 0.997
_diffrn_reflns_limit_h_max 35
_diffrn_reflns_limit_h_min -36
_diffrn_reflns_limit_k_max 13
_diffrn_reflns_limit_k_min -13
_diffrn_reflns_limit_l_max 10
_diffrn_reflns_limit_l_min -24
_diffrn_reflns_number 46900
_diffrn_reflns_point_group_measured_fraction_full 0.998
_diffrn_reflns_point_group_measured_fraction_max 0.998
_diffrn_reflns_theta_full 67.679
_diffrn_reflns_theta_max 68.992
_diffrn_reflns_theta_min 6.602
_diffrn_source 'micro-focus sealed X-ray tube'
_exptl_absorpt_coefficient_mu 0.899
_exptl_absorpt_correction_T_max 1.00000
_exptl_absorpt_correction_T_min 0.69022
_exptl_absorpt_correction_type multi-scan
_exptl_absorpt_process_details
;
CrysAlisPro 1.171.40.81a (Rigaku Oxford Diffraction, 2020)
Empirical absorption correction using spherical harmonics,
implemented in SCALE3 ABSPACK scaling algorithm.
;
_exptl_crystal_colour colorless
_exptl_crystal_density_diffrn 1.155
_exptl_crystal_description block
_exptl_crystal_F_000 2552
_exptl_crystal_size_max 0.130
_exptl_crystal_size_mid 0.100
_exptl_crystal_size_min 0.080
_refine_diff_density_max 0.772
_refine_diff_density_min -0.325
_refine_diff_density_rms 0.073
_refine_ls_abs_structure_details
;
 Refined as an inversion twin.
;
_refine_ls_abs_structure_Flack 0.42(7)
_refine_ls_extinction_method none
_refine_ls_goodness_of_fit_ref 1.111
_refine_ls_hydrogen_treatment constr
_refine_ls_matrix_type full
_refine_ls_number_parameters 819
_refine_ls_number_reflns 8409
_refine_ls_number_restraints 25
_refine_ls_restrained_S_all 1.114
_refine_ls_R_factor_all 0.0807
_refine_ls_R_factor_gt 0.0790
_refine_ls_shift/su_max 0.000
_refine_ls_shift/su_mean 0.000
_refine_ls_structure_factor_coef Fsqd
_refine_ls_weighting_details 'w=1/[\s^2^(Fo^2^)+(0.0714P)^2^+16.6634P] where P=(Fo^2^+2Fc^2^)/3'
_refine_ls_weighting_scheme calc
_refine_ls_wR_factor_gt 0.2004
_refine_ls_wR_factor_ref 0.2014
_reflns_Friedel_coverage 0.941
_reflns_Friedel_fraction_full 0.998
_reflns_Friedel_fraction_max 0.998
_reflns_number_gt 8145
_reflns_number_total 8409
_reflns_threshold_expression 'I > 2\s(I)'
_cod_data_source_file d2dt00721e2.cif
_cod_data_source_block Cj1523
_cod_database_code 7710231
_shelx_shelxl_version_number 2016/6
_shelx_space_group_comment
;
The symmetry employed for this shelxl refinement is uniquely defined
by the following loop, which should always be used as a source of
symmetry information in preference to the above space-group names.
They are only intended as comments.
;
_shelx_estimated_absorpt_t_min 0.892
_shelx_estimated_absorpt_t_max 0.932

loop_
_space_group_symop_operation_xyz
'x, y, z'
'-x, -y, z+1/2'
'-x+1/2, y+1/2, z+1/2'
'x+1/2, -y+1/2, z'

loop_
_atom_site_label
_atom_site_type_symbol
_atom_site_fract_x
_atom_site_fract_y
_atom_site_fract_z
_atom_site_U_iso_or_equiv
_atom_site_adp_type
_atom_site_occupancy
_atom_site_site_symmetry_order
_atom_site_calc_flag
_atom_site_refinement_flags_posn
_atom_site_refinement_flags_adp
_atom_site_refinement_flags_occupancy
_atom_site_disorder_assembly
_atom_site_disorder_group
Si1 Si 0.35206(5) 0.40050(16) 0.52373(12) 0.0337(4) Uani 1 1 d . . . . .
O1 O 0.38411(14) 0.3459(4) 0.4636(2) 0.0324(10) Uani 1 1 d . . . . .
N1 N 0.31400(16) 0.4908(5) 0.4759(3) 0.0312(12) Uani 1 1 d . . . . .
C1 C 0.4355(2) 0.4589(6) 0.5619(4) 0.0365(16) Uani 1 1 d . . . . .
Si2 Si 0.42480(5) 0.25670(16) 0.48779(11) 0.0305(4) Uani 1 1 d . . . . .
O2 O 0.39190(14) 0.4687(4) 0.5680(3) 0.0371(11) Uani 1 1 d . . . . .
N2 N 0.3082(2) 0.4795(6) 0.5827(3) 0.0438(16) Uani 1 1 d . . . . .
C2 C 0.3495(2) 0.1635(7) 0.5404(5) 0.0457(19) Uani 1 1 d . . . . .
O3 O 0.45038(14) 0.3539(4) 0.5382(2) 0.0326(10) Uani 1 1 d . . . . .
N3 N 0.47473(17) 0.1472(5) 0.4995(3) 0.0319(12) Uani 1 1 d . . . . .
C3 C 0.2975(2) 0.4828(6) 0.4089(4) 0.0360(16) Uani 1 1 d . . . . .
O4 O 0.46119(17) 0.5334(5) 0.5784(4) 0.0572(17) Uani 1 1 d . . . . .
N4 N 0.44912(18) 0.2197(5) 0.4091(3) 0.0329(12) Uani 1 1 d . . . . .
C4 C 0.3191(2) 0.5456(6) 0.3570(4) 0.0355(16) Uani 1 1 d . . . . .
O5 O 0.33485(15) 0.2710(4) 0.5538(3) 0.0462(13) Uani 1 1 d . . . . .
C5 C 0.3024(2) 0.5326(7) 0.2913(4) 0.0436(18) Uani 1 1 d . . . . .
H5 H 0.316751 0.571791 0.255273 0.052 Uiso 1 1 calc R U . . .
O6 O 0.39320(14) 0.1547(4) 0.5274(3) 0.0404(12) Uani 1 1 d . . . . .
C6 C 0.2655(3) 0.4640(7) 0.2789(4) 0.051(2) Uani 1 1 d . . . . .
H6 H 0.254393 0.457683 0.234586 0.062 Uiso 1 1 calc R U . . .
O7 O 0.32671(17) 0.0772(5) 0.5439(4) 0.069(2) Uani 1 1 d . . . . .
C7 C 0.2448(3) 0.4049(8) 0.3299(5) 0.052(2) Uani 1 1 d . . . . .
H7 H 0.219170 0.358643 0.320427 0.063 Uiso 1 1 calc R U . . .
C8 C 0.2605(2) 0.4115(6) 0.3952(4) 0.0398(17) Uani 1 1 d . . . . .
C9 C 0.2363(3) 0.3396(10) 0.4475(5) 0.066(3) Uani 1 1 d . . . . .
H9 H 0.249086 0.362941 0.491757 0.079 Uiso 1 1 calc R U . . .
C10 C 0.1870(3) 0.3670(14) 0.4507(7) 0.104(4) Uani 1 1 d . U . . .
H10A H 0.182738 0.452268 0.455911 0.155 Uiso 1 1 calc R U . . .
H10B H 0.173729 0.325681 0.488871 0.155 Uiso 1 1 calc R U . . .
H10C H 0.172633 0.340580 0.409232 0.155 Uiso 1 1 calc R U . . .
C11 C 0.2465(5) 0.2069(10) 0.4385(8) 0.102(4) Uani 1 1 d . U . . .
H11A H 0.224739 0.171809 0.407931 0.153 Uiso 1 1 calc R U . . .
H11B H 0.244888 0.167152 0.482018 0.153 Uiso 1 1 calc R U . . .
H11C H 0.276456 0.197359 0.419858 0.153 Uiso 1 1 calc R U . . .
C12 C 0.3592(2) 0.6245(6) 0.3694(4) 0.0351(15) Uani 1 1 d . . . . .
H12 H 0.364882 0.628356 0.418665 0.042 Uiso 1 1 calc R U . . .
C13 C 0.3509(3) 0.7471(7) 0.3439(5) 0.053(2) Uani 1 1 d . . . . .
H13A H 0.345095 0.744330 0.295692 0.079 Uiso 1 1 calc R U . . .
H13B H 0.377036 0.796415 0.352543 0.079 Uiso 1 1 calc R U . . .
H13C H 0.325041 0.780747 0.366957 0.079 Uiso 1 1 calc R U . . .
C14 C 0.4007(2) 0.5729(8) 0.3347(5) 0.053(2) Uani 1 1 d . . . . .
H14A H 0.405577 0.491866 0.350241 0.079 Uiso 1 1 calc R U . . .
H14B H 0.426681 0.621361 0.345615 0.079 Uiso 1 1 calc R U . . .
H14C H 0.396137 0.572739 0.286101 0.079 Uiso 1 1 calc R U . . .
C15 C 0.29074(19) 0.5285(6) 0.5294(4) 0.0339(15) Uani 1 1 d . . . . .
C16 C 0.2534(2) 0.6149(6) 0.5279(4) 0.0379(16) Uani 1 1 d . . . . .
C17 C 0.2198(3) 0.6138(9) 0.5742(5) 0.063(3) Uani 1 1 d . . . . .
H17 H 0.219713 0.554234 0.607686 0.075 Uiso 1 1 calc R U . . .
C18 C 0.1864(3) 0.6959(8) 0.5738(5) 0.054(2) Uani 1 1 d . . . . .
H18 H 0.164006 0.693418 0.607227 0.065 Uiso 1 1 calc R U . . .
C19 C 0.1852(2) 0.7830(7) 0.5247(5) 0.0466(18) Uani 1 1 d . . . . .
C20 C 0.2175(3) 0.7823(7) 0.4762(5) 0.0485(19) Uani 1 1 d . . . . .
H20 H 0.216603 0.839611 0.441537 0.058 Uiso 1 1 calc R U . . .
C21 C 0.2518(2) 0.6986(7) 0.4769(4) 0.049(2) Uani 1 1 d . . . . .
H21 H 0.273775 0.699023 0.442769 0.059 Uiso 1 1 calc R U . . .
C22 C 0.1482(3) 0.8766(7) 0.5305(5) 0.051(2) Uani 1 1 d . . . . .
C23 C 0.1560(3) 0.9496(9) 0.5935(7) 0.074(3) Uani 1 1 d . . . . .
H23A H 0.129735 0.998428 0.602448 0.111 Uiso 1 1 calc R U . . .
H23B H 0.181943 1.000619 0.587125 0.111 Uiso 1 1 calc R U . . .
H23C H 0.161205 0.896665 0.631520 0.111 Uiso 1 1 calc R U . . .
C24 C 0.1033(2) 0.8199(9) 0.5339(6) 0.063(3) Uani 1 1 d . . . . .
H24A H 0.098591 0.771428 0.493907 0.094 Uiso 1 1 calc R U . . .
H24B H 0.080390 0.881300 0.536198 0.094 Uiso 1 1 calc R U . . .
H24C H 0.101564 0.769975 0.573880 0.094 Uiso 1 1 calc R U . . .
C25 C 0.1495(3) 0.9580(9) 0.4690(6) 0.072(3) Uani 1 1 d . . . . .
H25A H 0.140061 0.913741 0.429317 0.109 Uiso 1 1 calc R U . . .
H25B H 0.179788 0.987378 0.462432 0.109 Uiso 1 1 calc R U . . .
H25C H 0.129305 1.024853 0.476108 0.109 Uiso 1 1 calc R U . . .
C26 C 0.2985(3) 0.4937(8) 0.6521(4) 0.046(2) Uani 1 1 d . . . . .
C27 C 0.2716(3) 0.4053(10) 0.6817(5) 0.059(3) Uani 1 1 d . . . . .
C28 C 0.2652(4) 0.4164(10) 0.7500(5) 0.068(3) Uani 1 1 d . . . . .
H28 H 0.247168 0.359684 0.772243 0.082 Uiso 1 1 calc R U . . .
C29 C 0.2836(4) 0.5054(11) 0.7869(6) 0.084(4) Uani 1 1 d . . . . .
H29 H 0.278994 0.508657 0.833875 0.100 Uiso 1 1 calc R U . . .
C30 C 0.3094(4) 0.5921(10) 0.7548(6) 0.074(3) Uani 1 1 d . . . . .
H30 H 0.322398 0.653420 0.780598 0.089 Uiso 1 1 calc R U . . .
C31 C 0.3161(3) 0.5896(9) 0.6859(5) 0.062(3) Uani 1 1 d . . . . .
C32 C 0.3404(3) 0.6898(8) 0.6512(5) 0.057(2) Uani 1 1 d . . . . .
H32 H 0.345400 0.666664 0.603499 0.068 Uiso 1 1 calc R U . . .
C33 C 0.3127(3) 0.8014(9) 0.6522(5) 0.062(2) Uani 1 1 d . . . . .
H33A H 0.284479 0.787083 0.629205 0.093 Uiso 1 1 calc R U . . .
H33B H 0.328897 0.864866 0.629352 0.093 Uiso 1 1 calc R U . . .
H33C H 0.306939 0.824555 0.698644 0.093 Uiso 1 1 calc R U . . .
C34 C 0.3861(3) 0.7166(10) 0.6831(5) 0.073(3) Uani 1 1 d . . . . .
H34A H 0.381701 0.753443 0.727021 0.109 Uiso 1 1 calc R U . . .
H34B H 0.402736 0.770610 0.654093 0.109 Uiso 1 1 calc R U . . .
H34C H 0.402797 0.642941 0.688473 0.109 Uiso 1 1 calc R U . . .
C35 C 0.2503(3) 0.3060(10) 0.6446(5) 0.063(3) Uani 1 1 d . . . . .
H35 H 0.258727 0.312740 0.596346 0.075 Uiso 1 1 calc R U . . .
C36 C 0.2654(3) 0.1875(10) 0.6697(6) 0.066(3) Uani 1 1 d . . . . .
H36A H 0.297961 0.183693 0.668390 0.099 Uiso 1 1 calc R U . . .
H36B H 0.253018 0.125281 0.641169 0.099 Uiso 1 1 calc R U . . .
H36C H 0.255168 0.176347 0.715791 0.099 Uiso 1 1 calc R U . . .
C37 C 0.1984(3) 0.3124(13) 0.6498(7) 0.091(4) Uani 1 1 d . . . . .
H37A H 0.185053 0.264435 0.614227 0.136 Uiso 1 1 calc R U . . .
H37B H 0.188678 0.394638 0.644926 0.136 Uiso 1 1 calc R U . . .
H37C H 0.188850 0.282224 0.693487 0.136 Uiso 1 1 calc R U . . .
C38 C 0.4905(2) 0.0644(5) 0.5466(4) 0.0324(15) Uani 1 1 d . . . . .
C39 C 0.4768(2) -0.0560(5) 0.5431(4) 0.0333(15) Uani 1 1 d . . . . .
C40 C 0.4908(3) -0.1314(7) 0.5932(5) 0.052(2) Uani 1 1 d . . . . .
H40 H 0.482148 -0.212066 0.591435 0.063 Uiso 1 1 calc R U . . .
C41 C 0.5170(3) -0.0935(7) 0.6457(5) 0.056(2) Uani 1 1 d . . . . .
H41 H 0.525469 -0.146674 0.680263 0.067 Uiso 1 1 calc R U . . .
C42 C 0.5309(3) 0.0242(7) 0.6473(4) 0.048(2) Uani 1 1 d . . . . .
H42 H 0.549329 0.050799 0.682826 0.058 Uiso 1 1 calc R U . . .
C43 C 0.5180(2) 0.1026(6) 0.5979(4) 0.0371(16) Uani 1 1 d . . . . .
C44 C 0.5351(2) 0.2305(7) 0.6012(5) 0.0451(19) Uani 1 1 d . . . . .
H44 H 0.523449 0.273647 0.561250 0.054 Uiso 1 1 calc R U . . .
C45 C 0.5859(3) 0.2283(12) 0.5964(8) 0.100(5) Uani 1 1 d . . . . .
H45A H 0.597576 0.308301 0.603142 0.150 Uiso 1 1 calc R U . . .
H45B H 0.594778 0.199599 0.552113 0.150 Uiso 1 1 calc R U . . .
H45C H 0.597935 0.175726 0.630921 0.150 Uiso 1 1 calc R U . . .
C46 C 0.5192(4) 0.2939(10) 0.6626(6) 0.082(3) Uani 1 1 d . . . . .
H46A H 0.486606 0.291930 0.664070 0.123 Uiso 1 1 calc R U . . .
H46B H 0.529302 0.376108 0.661315 0.123 Uiso 1 1 calc R U . . .
H46C H 0.531146 0.255028 0.702554 0.123 Uiso 1 1 calc R U . . .
C47 C 0.4478(2) -0.1053(6) 0.4879(5) 0.0465(18) Uani 1 1 d . . . . .
H47 H 0.439612 -0.038882 0.457256 0.056 Uiso 1 1 calc R U . . .
C48 C 0.4046(3) -0.1595(8) 0.5156(5) 0.059(2) Uani 1 1 d . . . . .
H48A H 0.411799 -0.227055 0.544315 0.088 Uiso 1 1 calc R U . . .
H48B H 0.385839 -0.185953 0.478391 0.088 Uiso 1 1 calc R U . . .
H48C H 0.388533 -0.100013 0.541859 0.088 Uiso 1 1 calc R U . . .
C49 C 0.4735(3) -0.1967(7) 0.4475(5) 0.056(2) Uani 1 1 d . . . . .
H49A H 0.501687 -0.162474 0.432459 0.084 Uiso 1 1 calc R U . . .
H49B H 0.455847 -0.220421 0.408509 0.084 Uiso 1 1 calc R U . . .
H49C H 0.479414 -0.265913 0.475535 0.084 Uiso 1 1 calc R U . . .
C50 C 0.4809(2) 0.1468(6) 0.4344(4) 0.0328(15) Uani 1 1 d . . . . .
C51 C 0.5136(2) 0.0780(6) 0.3972(4) 0.0381(16) Uani 1 1 d . . . . .
C52 C 0.5540(2) 0.0458(6) 0.4246(4) 0.0409(18) Uani 1 1 d . . . . .
H52 H 0.561008 0.071265 0.468620 0.049 Uiso 1 1 calc R U . . .
C53 C 0.5843(2) -0.0220(7) 0.3901(4) 0.0433(18) Uani 1 1 d . . . . .
H53 H 0.611689 -0.042447 0.410886 0.052 Uiso 1 1 calc R U . . .
C54 C 0.5755(2) -0.0613(7) 0.3249(4) 0.0444(18) Uani 1 1 d . . . . .
C55 C 0.5358(3) -0.0278(8) 0.2964(4) 0.054(2) Uani 1 1 d . . . . .
H55 H 0.529102 -0.052498 0.252085 0.064 Uiso 1 1 calc R U . . .
C56 C 0.5054(3) 0.0415(7) 0.3310(4) 0.048(2) Uani 1 1 d . . . . .
H56 H 0.478522 0.064550 0.309618 0.058 Uiso 1 1 calc R U . . .
C57 C 0.6077(3) -0.1421(9) 0.2869(5) 0.058(2) Uani 1 1 d . . . . .
C58 C 0.6526(3) -0.1527(12) 0.3196(7) 0.089(4) Uani 1 1 d . . . . .
H58A H 0.668968 -0.218449 0.299443 0.133 Uiso 1 1 calc R U . . .
H58B H 0.648697 -0.167364 0.367609 0.133 Uiso 1 1 calc R U . . .
H58C H 0.669204 -0.079185 0.313150 0.133 Uiso 1 1 calc R U . . .
C59 C 0.5866(4) -0.2702(11) 0.2901(9) 0.108(5) Uani 1 1 d . . . . .
H59A H 0.559658 -0.272501 0.262585 0.162 Uiso 1 1 calc R U . . .
H59B H 0.579017 -0.289189 0.336593 0.162 Uiso 1 1 calc R U . . .
H59C H 0.608060 -0.328069 0.273202 0.162 Uiso 1 1 calc R U . . .
C60 C 0.6080(4) -0.1173(12) 0.2146(6) 0.088(4) Uani 1 1 d . . . . .
H60A H 0.622814 -0.041604 0.206395 0.132 Uiso 1 1 calc R U . . .
H60B H 0.577352 -0.113530 0.198100 0.132 Uiso 1 1 calc R U . . .
H60C H 0.624005 -0.180324 0.191118 0.132 Uiso 1 1 calc R U . . .
C61 C 0.4505(2) 0.2734(6) 0.3430(4) 0.0331(15) Uani 1 1 d . . . . .
C62 C 0.4149(2) 0.2490(7) 0.2992(4) 0.0410(17) Uani 1 1 d D . . . .
C63 C 0.4178(3) 0.3004(7) 0.2367(4) 0.0459(19) Uani 1 1 d . . . . .
H63 H 0.394838 0.285449 0.205160 0.055 Uiso 1 1 calc R U . . .
C64 C 0.4526(3) 0.3726(7) 0.2183(4) 0.0476(19) Uani 1 1 d . . . . .
H64 H 0.453257 0.406434 0.174836 0.057 Uiso 1 1 calc R U . . .
C65 C 0.4866(3) 0.3960(7) 0.2629(4) 0.048(2) Uani 1 1 d . . . . .
H65 H 0.510787 0.444641 0.249445 0.058 Uiso 1 1 calc R U . . .
C66 C 0.4859(2) 0.3490(6) 0.3270(4) 0.0374(16) Uani 1 1 d . . . . .
C67 C 0.5223(2) 0.3826(7) 0.3764(4) 0.0418(17) Uani 1 1 d . . . . .
H67 H 0.518854 0.331389 0.416814 0.050 Uiso 1 1 calc R U . . .
C68 C 0.5154(3) 0.5113(7) 0.3985(5) 0.054(2) Uani 1 1 d . . . . .
H68A H 0.516242 0.563069 0.359201 0.081 Uiso 1 1 calc R U . . .
H68B H 0.539074 0.533998 0.429649 0.081 Uiso 1 1 calc R U . . .
H68C H 0.486516 0.518880 0.420729 0.081 Uiso 1 1 calc R U . . .
C69 C 0.5689(3) 0.3621(9) 0.3484(6) 0.063(3) Uani 1 1 d . . . . .
H69A H 0.569927 0.285416 0.325736 0.094 Uiso 1 1 calc R U . . .
H69B H 0.590485 0.363024 0.385099 0.094 Uiso 1 1 calc R U . . .
H69C H 0.576127 0.424830 0.316381 0.094 Uiso 1 1 calc R U . . .
C70 C 0.3786(5) 0.1598(14) 0.3162(12) 0.039(6) Uani 0.62(3) 1 d D . P A 1
H70 H 0.382421 0.136595 0.364156 0.047 Uiso 0.62(3) 1 calc R U P A 1
C71 C 0.3333(6) 0.2181(19) 0.309(2) 0.087(10) Uani 0.62(3) 1 d D . P A 1
H71A H 0.329829 0.248403 0.263395 0.131 Uiso 0.62(3) 1 calc R U P A 1
H71B H 0.330810 0.283453 0.340982 0.131 Uiso 0.62(3) 1 calc R U P A 1
H71C H 0.309925 0.159845 0.318163 0.131 Uiso 0.62(3) 1 calc R U P A 1
C72 C 0.3786(6) 0.0477(11) 0.2745(13) 0.063(7) Uani 0.62(3) 1 d D . P A 1
H72A H 0.358899 -0.010758 0.295247 0.095 Uiso 0.62(3) 1 calc R U P A 1
H72B H 0.408857 0.015790 0.272204 0.095 Uiso 0.62(3) 1 calc R U P A 1
H72C H 0.368051 0.065572 0.229251 0.095 Uiso 0.62(3) 1 calc R U P A 1
C70A C 0.3730(11) 0.183(3) 0.3180(19) 0.050(11) Uani 0.38(3) 1 d D . P A 2
H70A H 0.364202 0.210302 0.363658 0.060 Uiso 0.38(3) 1 calc R U P A 2
C71A C 0.3333(11) 0.203(4) 0.2723(18) 0.068(10) Uani 0.38(3) 1 d D U P A 2
H71D H 0.342317 0.190561 0.225636 0.102 Uiso 0.38(3) 1 calc R U P A 2
H71E H 0.322409 0.283744 0.277879 0.102 Uiso 0.38(3) 1 calc R U P A 2
H71F H 0.309669 0.146911 0.283841 0.102 Uiso 0.38(3) 1 calc R U P A 2
C72A C 0.3866(9) 0.054(2) 0.324(2) 0.069(10) Uani 0.38(3) 1 d D . P A 2
H72D H 0.393701 0.022842 0.279836 0.103 Uiso 0.38(3) 1 calc R U P A 2
H72E H 0.362135 0.008996 0.343833 0.103 Uiso 0.38(3) 1 calc R U P A 2
H72F H 0.412853 0.048331 0.353158 0.103 Uiso 0.38(3) 1 calc R U P A 2

loop_
_atom_site_aniso_label
_atom_site_aniso_U_11
_atom_site_aniso_U_22
_atom_site_aniso_U_33
_atom_site_aniso_U_23
_atom_site_aniso_U_13
_atom_site_aniso_U_12
Si1 0.0265(7) 0.0384(8) 0.0363(10) 0.0091(9) 0.0033(8) 0.0085(7)
O1 0.029(2) 0.039(2) 0.029(2) -0.001(2) 0.000(2) 0.0062(18)
N1 0.027(2) 0.038(3) 0.029(3) 0.006(3) -0.007(2) 0.007(2)
C1 0.035(3) 0.039(4) 0.035(4) -0.008(3) -0.002(3) 0.012(3)
Si2 0.0297(8) 0.0347(8) 0.0271(9) 0.0007(8) 0.0008(8) 0.0053(7)
O2 0.031(2) 0.043(3) 0.037(3) -0.011(2) -0.001(2) 0.013(2)
N2 0.044(3) 0.052(4) 0.036(4) 0.019(3) 0.017(3) 0.025(3)
C2 0.034(3) 0.042(4) 0.061(6) 0.008(4) 0.011(4) 0.004(3)
O3 0.032(2) 0.035(2) 0.031(3) -0.006(2) -0.004(2) 0.0067(17)
N3 0.031(3) 0.036(3) 0.028(3) 0.002(3) -0.002(2) 0.004(2)
C3 0.033(3) 0.043(4) 0.032(4) 0.006(3) 0.003(3) 0.009(3)
O4 0.045(3) 0.044(3) 0.083(5) -0.023(3) -0.010(3) 0.007(2)
N4 0.038(3) 0.034(3) 0.026(3) 0.002(2) 0.005(3) 0.010(2)
C4 0.033(3) 0.037(4) 0.037(4) -0.001(3) -0.005(3) 0.009(3)
O5 0.035(2) 0.044(3) 0.060(4) 0.011(3) 0.012(2) 0.005(2)
C5 0.041(4) 0.052(4) 0.038(4) 0.007(4) -0.003(3) 0.006(3)
O6 0.032(2) 0.041(2) 0.049(3) 0.013(3) 0.005(2) 0.0047(19)
C6 0.064(5) 0.054(5) 0.036(4) -0.005(4) -0.012(4) -0.008(4)
O7 0.039(3) 0.050(3) 0.119(7) 0.028(4) 0.012(3) -0.003(2)
C7 0.048(4) 0.063(5) 0.046(5) -0.004(4) -0.005(4) -0.001(4)
C8 0.042(4) 0.043(4) 0.034(4) 0.004(4) -0.010(3) 0.005(3)
C9 0.055(5) 0.085(7) 0.057(6) 0.019(6) -0.014(5) -0.022(5)
C10 0.061(6) 0.158(10) 0.092(8) 0.035(8) -0.006(6) -0.041(7)
C11 0.138(9) 0.069(6) 0.099(9) 0.027(7) -0.046(8) -0.041(7)
C12 0.043(4) 0.035(3) 0.027(4) -0.006(3) -0.005(3) 0.003(3)
C13 0.054(4) 0.044(4) 0.059(6) 0.003(4) -0.006(4) 0.002(4)
C14 0.042(4) 0.054(5) 0.062(6) -0.007(5) 0.000(4) 0.001(4)
C15 0.026(3) 0.038(3) 0.038(4) 0.010(3) -0.004(3) 0.012(3)
C16 0.031(3) 0.042(3) 0.041(4) 0.006(4) -0.001(3) 0.018(3)
C17 0.055(5) 0.071(6) 0.062(6) 0.035(5) 0.011(5) 0.027(4)
C18 0.041(4) 0.072(6) 0.049(5) 0.014(5) 0.014(4) 0.019(4)
C19 0.033(3) 0.052(4) 0.055(5) 0.009(4) -0.003(4) 0.010(3)
C20 0.057(4) 0.043(4) 0.046(5) 0.001(4) 0.004(4) 0.011(3)
C21 0.042(4) 0.062(5) 0.043(5) 0.016(4) -0.003(4) 0.008(3)
C22 0.049(4) 0.046(4) 0.057(6) 0.002(4) 0.006(4) 0.014(3)
C23 0.068(6) 0.064(6) 0.091(8) -0.006(6) 0.016(6) 0.013(5)
C24 0.038(4) 0.083(6) 0.067(6) -0.005(6) -0.001(4) 0.026(4)
C25 0.062(5) 0.062(5) 0.093(9) 0.015(6) 0.009(6) 0.032(5)
C26 0.042(4) 0.069(5) 0.026(4) 0.010(4) 0.010(3) 0.030(4)
C27 0.046(4) 0.090(7) 0.041(5) 0.021(5) 0.007(4) 0.029(5)
C28 0.081(6) 0.082(7) 0.042(5) 0.023(6) 0.025(5) 0.028(6)
C29 0.126(10) 0.088(8) 0.037(5) 0.009(6) 0.012(6) 0.041(8)
C30 0.102(8) 0.068(6) 0.052(6) -0.009(6) 0.006(6) 0.026(6)
C31 0.074(6) 0.074(6) 0.037(5) 0.006(5) 0.004(5) 0.029(5)
C32 0.061(5) 0.072(6) 0.037(5) -0.006(4) -0.005(4) 0.025(4)
C33 0.074(6) 0.065(5) 0.048(5) -0.008(5) 0.004(5) 0.024(5)
C34 0.076(6) 0.094(7) 0.050(6) -0.017(6) -0.020(5) 0.033(6)
C35 0.036(4) 0.113(8) 0.039(5) 0.037(5) 0.010(4) 0.016(5)
C36 0.040(4) 0.094(7) 0.063(6) 0.027(6) 0.002(4) 0.007(5)
C37 0.037(4) 0.143(11) 0.092(9) 0.051(9) 0.018(5) 0.015(6)
C38 0.030(3) 0.027(3) 0.040(4) 0.001(3) 0.001(3) 0.001(2)
C39 0.041(3) 0.022(3) 0.037(4) -0.005(3) 0.004(3) 0.006(3)
C40 0.069(5) 0.035(4) 0.053(5) -0.001(4) -0.005(5) 0.004(4)
C41 0.077(6) 0.045(4) 0.046(5) 0.008(4) -0.008(5) 0.009(4)
C42 0.052(4) 0.052(4) 0.041(5) -0.010(4) -0.017(4) 0.019(4)
C43 0.034(3) 0.037(4) 0.041(4) -0.005(3) 0.003(3) 0.004(3)
C44 0.041(4) 0.044(4) 0.051(5) -0.004(4) -0.013(4) 0.001(3)
C45 0.052(6) 0.113(10) 0.135(13) -0.010(10) -0.006(7) -0.033(6)
C46 0.105(8) 0.062(6) 0.079(8) -0.026(6) 0.003(7) 0.001(6)
C47 0.051(4) 0.035(3) 0.053(5) -0.006(4) -0.006(4) 0.002(3)
C48 0.054(4) 0.056(5) 0.067(6) 0.001(5) -0.011(5) -0.008(4)
C49 0.065(5) 0.044(4) 0.059(6) -0.016(4) -0.009(5) 0.010(4)
C50 0.036(3) 0.033(3) 0.029(4) 0.004(3) 0.002(3) 0.001(3)
C51 0.034(3) 0.040(4) 0.041(4) -0.010(4) 0.008(3) 0.007(3)
C52 0.042(4) 0.043(4) 0.037(4) -0.005(4) -0.005(3) 0.017(3)
C53 0.033(3) 0.053(4) 0.044(4) -0.005(4) 0.004(3) 0.006(3)
C54 0.042(4) 0.052(4) 0.039(4) -0.003(4) 0.008(3) 0.010(3)
C55 0.061(5) 0.066(5) 0.033(4) -0.005(4) -0.003(4) 0.030(4)
C56 0.046(4) 0.058(5) 0.040(5) -0.011(4) -0.010(4) 0.024(4)
C57 0.046(4) 0.085(7) 0.044(5) -0.003(5) 0.011(4) 0.024(4)
C58 0.051(5) 0.126(10) 0.088(8) -0.030(8) 0.011(6) 0.048(6)
C59 0.087(8) 0.086(8) 0.150(15) -0.037(10) 0.025(9) 0.030(7)
C60 0.083(7) 0.120(10) 0.060(7) 0.010(7) 0.027(6) 0.050(7)
C61 0.037(3) 0.028(3) 0.034(4) 0.003(3) 0.003(3) 0.010(3)
C62 0.047(4) 0.039(4) 0.037(4) -0.006(3) -0.001(3) 0.005(3)
C63 0.058(5) 0.049(4) 0.031(4) -0.003(4) -0.012(4) 0.011(4)
C64 0.071(5) 0.043(4) 0.029(4) -0.002(3) -0.001(4) 0.009(4)
C65 0.065(5) 0.035(4) 0.045(5) -0.006(4) 0.008(4) 0.000(4)
C66 0.044(4) 0.036(3) 0.033(4) -0.008(3) 0.001(3) 0.004(3)
C67 0.037(3) 0.050(4) 0.039(4) -0.003(4) 0.007(3) 0.001(3)
C68 0.059(5) 0.049(4) 0.054(5) -0.012(4) -0.002(4) 0.001(4)
C69 0.045(4) 0.069(6) 0.074(7) -0.007(5) 0.015(5) 0.007(4)
C70 0.018(7) 0.048(10) 0.051(14) 0.008(9) 0.003(7) -0.005(6)
C71 0.036(8) 0.074(12) 0.15(3) -0.052(16) -0.016(13) 0.002(8)
C72 0.054(9) 0.031(7) 0.104(19) 0.013(9) 0.023(11) 0.006(6)
C70A 0.06(2) 0.066(18) 0.024(16) -0.020(14) -0.005(14) 0.024(15)
C71A 0.062(14) 0.079(16) 0.063(15) 0.001(13) -0.007(12) 0.000(12)
C72A 0.072(17) 0.059(17) 0.08(3) 0.023(16) -0.034(16) -0.033(13)

loop_
_atom_type_symbol
_atom_type_description
_atom_type_scat_dispersion_real
_atom_type_scat_dispersion_imag
_atom_type_scat_source
C C 0.0181 0.0091 'International Tables Vol C Tables 4.2.6.8 and 6.1.1.4'
H H 0.0000 0.0000 'International Tables Vol C Tables 4.2.6.8 and 6.1.1.4'
N N 0.0311 0.0180 'International Tables Vol C Tables 4.2.6.8 and 6.1.1.4'
O O 0.0492 0.0322 'International Tables Vol C Tables 4.2.6.8 and 6.1.1.4'
Si Si 0.2541 0.3302 'International Tables Vol C Tables 4.2.6.8 and 6.1.1.4'

loop_
_geom_angle_atom_site_label_1
_geom_angle_atom_site_label_2
_geom_angle_atom_site_label_3
_geom_angle
_geom_angle_site_symmetry_1
_geom_angle_site_symmetry_3
_geom_angle_publ_flag
O1 Si1 O5 96.5(3) . . ?
O1 Si1 O2 97.9(2) . . ?
O5 Si1 O2 115.9(3) . . ?
O1 Si1 N1 101.3(3) . . ?
O5 Si1 N1 119.4(3) . . ?
O2 Si1 N1 118.1(3) . . ?
O1 Si1 N2 170.1(3) . . ?
O5 Si1 N2 88.6(3) . . ?
O2 Si1 N2 87.4(3) . . ?
N1 Si1 N2 68.8(3) . . ?
O1 Si1 C15 136.2(3) . . ?
O5 Si1 C15 106.3(2) . . ?
O2 Si1 C15 104.6(2) . . ?
N1 Si1 C15 34.8(3) . . ?
N2 Si1 C15 33.9(3) . . ?
O1 Si1 Si2 31.80(17) . . ?
O5 Si1 Si2 79.92(18) . . ?
O2 Si1 Si2 81.12(16) . . ?
N1 Si1 Si2 133.1(2) . . ?
N2 Si1 Si2 158.1(2) . . ?
C15 Si1 Si2 167.9(2) . . ?
Si2 O1 Si1 116.4(3) . . ?
C15 N1 C3 125.7(5) . . ?
C15 N1 Si1 95.1(4) . . ?
C3 N1 Si1 132.7(5) . . ?
O4 C1 O2 123.9(6) . . ?
O4 C1 O3 120.3(6) . . ?
O2 C1 O3 115.6(6) . . ?
O1 Si2 O3 96.6(2) . . ?
O1 Si2 O6 97.9(2) . . ?
O3 Si2 O6 115.1(3) . . ?
O1 Si2 N4 100.9(3) . . ?
O3 Si2 N4 119.7(3) . . ?
O6 Si2 N4 118.8(3) . . ?
O1 Si2 N3 169.9(3) . . ?
O3 Si2 N3 89.5(2) . . ?
O6 Si2 N3 86.8(2) . . ?
N4 Si2 N3 69.0(2) . . ?
O1 Si2 C50 136.0(3) . . ?
O3 Si2 C50 106.8(2) . . ?
O6 Si2 C50 104.7(2) . . ?
N4 Si2 C50 35.1(2) . . ?
N3 Si2 C50 33.9(2) . . ?
O1 Si2 Si1 31.83(18) . . ?
O3 Si2 Si1 79.90(16) . . ?
O6 Si2 Si1 80.75(16) . . ?
N4 Si2 Si1 132.7(2) . . ?
N3 Si2 Si1 158.2(2) . . ?
C50 Si2 Si1 167.8(2) . . ?
C1 O2 Si1 128.4(5) . . ?
C15 N2 C26 131.3(6) . . ?
C15 N2 Si1 88.5(5) . . ?
C26 N2 Si1 140.0(5) . . ?
O7 C2 O5 123.3(6) . . ?
O7 C2 O6 120.8(7) . . ?
O5 C2 O6 115.7(6) . . ?
C1 O3 Si2 129.3(4) . . ?
C50 N3 C38 127.6(6) . . ?
C50 N3 Si2 89.6(4) . . ?
C38 N3 Si2 139.2(5) . . ?
C8 C3 C4 120.7(7) . . ?
C8 C3 N1 119.6(6) . . ?
C4 C3 N1 119.7(6) . . ?
C50 N4 C61 124.8(6) . . ?
C50 N4 Si2 96.0(4) . . ?
C61 N4 Si2 135.5(4) . . ?
C5 C4 C3 117.7(7) . . ?
C5 C4 C12 119.7(7) . . ?
C3 C4 C12 122.6(7) . . ?
C2 O5 Si1 129.3(5) . . ?
C6 C5 C4 120.9(8) . . ?
C6 C5 H5 119.5 . . ?
C4 C5 H5 119.5 . . ?
C2 O6 Si2 126.1(5) . . ?
C7 C6 C5 120.7(8) . . ?
C7 C6 H6 119.7 . . ?
C5 C6 H6 119.7 . . ?
C6 C7 C8 121.0(8) . . ?
C6 C7 H7 119.5 . . ?
C8 C7 H7 119.5 . . ?
C7 C8 C3 119.0(7) . . ?
C7 C8 C9 117.1(7) . . ?
C3 C8 C9 123.9(7) . . ?
C8 C9 C10 113.0(9) . . ?
C8 C9 C11 110.4(10) . . ?
C10 C9 C11 113.4(10) . . ?
C8 C9 H9 106.5 . . ?
C10 C9 H9 106.5 . . ?
C11 C9 H9 106.5 . . ?
C9 C10 H10A 109.5 . . ?
C9 C10 H10B 109.5 . . ?
H10A C10 H10B 109.5 . . ?
C9 C10 H10C 109.5 . . ?
H10A C10 H10C 109.5 . . ?
H10B C10 H10C 109.5 . . ?
C9 C11 H11A 109.5 . . ?
C9 C11 H11B 109.5 . . ?
H11A C11 H11B 109.5 . . ?
C9 C11 H11C 109.5 . . ?
H11A C11 H11C 109.5 . . ?
H11B C11 H11C 109.5 . . ?
C13 C12 C4 110.8(6) . . ?
C13 C12 C14 109.5(7) . . ?
C4 C12 C14 110.2(6) . . ?
C13 C12 H12 108.8 . . ?
C4 C12 H12 108.8 . . ?
C14 C12 H12 108.8 . . ?
C12 C13 H13A 109.5 . . ?
C12 C13 H13B 109.5 . . ?
H13A C13 H13B 109.5 . . ?
C12 C13 H13C 109.5 . . ?
H13A C13 H13C 109.5 . . ?
H13B C13 H13C 109.5 . . ?
C12 C14 H14A 109.5 . . ?
C12 C14 H14B 109.5 . . ?
H14A C14 H14B 109.5 . . ?
C12 C14 H14C 109.5 . . ?
H14A C14 H14C 109.5 . . ?
H14B C14 H14C 109.5 . . ?
N2 C15 N1 107.6(5) . . ?
N2 C15 C16 126.7(7) . . ?
N1 C15 C16 125.6(7) . . ?
N2 C15 Si1 57.6(3) . . ?
N1 C15 Si1 50.1(3) . . ?
C16 C15 Si1 175.0(6) . . ?
C17 C16 C21 118.3(6) . . ?
C17 C16 C15 122.4(7) . . ?
C21 C16 C15 119.3(7) . . ?
C18 C17 C16 122.1(8) . . ?
C18 C17 H17 119.0 . . ?
C16 C17 H17 119.0 . . ?
C17 C18 C19 120.4(8) . . ?
C17 C18 H18 119.8 . . ?
C19 C18 H18 119.8 . . ?
C20 C19 C18 118.2(7) . . ?
C20 C19 C22 124.7(8) . . ?
C18 C19 C22 117.1(8) . . ?
C19 C20 C21 121.3(8) . . ?
C19 C20 H20 119.3 . . ?
C21 C20 H20 119.3 . . ?
C16 C21 C20 119.6(7) . . ?
C16 C21 H21 120.2 . . ?
C20 C21 H21 120.2 . . ?
C24 C22 C23 109.4(8) . . ?
C24 C22 C25 108.4(8) . . ?
C23 C22 C25 109.4(8) . . ?
C24 C22 C19 111.1(7) . . ?
C23 C22 C19 109.0(8) . . ?
C25 C22 C19 109.6(7) . . ?
C22 C23 H23A 109.5 . . ?
C22 C23 H23B 109.5 . . ?
H23A C23 H23B 109.5 . . ?
C22 C23 H23C 109.5 . . ?
H23A C23 H23C 109.5 . . ?
H23B C23 H23C 109.5 . . ?
C22 C24 H24A 109.5 . . ?
C22 C24 H24B 109.5 . . ?
H24A C24 H24B 109.5 . . ?
C22 C24 H24C 109.5 . . ?
H24A C24 H24C 109.5 . . ?
H24B C24 H24C 109.5 . . ?
C22 C25 H25A 109.5 . . ?
C22 C25 H25B 109.5 . . ?
H25A C25 H25B 109.5 . . ?
C22 C25 H25C 109.5 . . ?
H25A C25 H25C 109.5 . . ?
H25B C25 H25C 109.5 . . ?
C31 C26 C27 124.7(8) . . ?
C31 C26 N2 118.9(8) . . ?
C27 C26 N2 116.4(9) . . ?
C28 C27 C26 115.3(11) . . ?
C28 C27 C35 119.9(10) . . ?
C26 C27 C35 124.8(8) . . ?
C29 C28 C27 122.8(11) . . ?
C29 C28 H28 118.6 . . ?
C27 C28 H28 118.6 . . ?
C28 C29 C30 119.6(10) . . ?
C28 C29 H29 120.2 . . ?
C30 C29 H29 120.2 . . ?
C31 C30 C29 121.2(12) . . ?
C31 C30 H30 119.4 . . ?
C29 C30 H30 119.4 . . ?
C26 C31 C30 116.3(10) . . ?
C26 C31 C32 123.2(8) . . ?
C30 C31 C32 120.5(11) . . ?
C33 C32 C31 110.6(8) . . ?
C33 C32 C34 108.6(8) . . ?
C31 C32 C34 112.8(8) . . ?
C33 C32 H32 108.2 . . ?
C31 C32 H32 108.2 . . ?
C34 C32 H32 108.2 . . ?
C32 C33 H33A 109.5 . . ?
C32 C33 H33B 109.5 . . ?
H33A C33 H33B 109.5 . . ?
C32 C33 H33C 109.5 . . ?
H33A C33 H33C 109.5 . . ?
H33B C33 H33C 109.5 . . ?
C32 C34 H34A 109.5 . . ?
C32 C34 H34B 109.5 . . ?
H34A C34 H34B 109.5 . . ?
C32 C34 H34C 109.5 . . ?
H34A C34 H34C 109.5 . . ?
H34B C34 H34C 109.5 . . ?
C27 C35 C36 112.2(8) . . ?
C27 C35 C37 111.1(9) . . ?
C36 C35 C37 108.7(8) . . ?
C27 C35 H35 108.2 . . ?
C36 C35 H35 108.2 . . ?
C37 C35 H35 108.2 . . ?
C35 C36 H36A 109.5 . . ?
C35 C36 H36B 109.5 . . ?
H36A C36 H36B 109.5 . . ?
C35 C36 H36C 109.5 . . ?
H36A C36 H36C 109.5 . . ?
H36B C36 H36C 109.5 . . ?
C35 C37 H37A 109.5 . . ?
C35 C37 H37B 109.5 . . ?
H37A C37 H37B 109.5 . . ?
C35 C37 H37C 109.5 . . ?
H37A C37 H37C 109.5 . . ?
H37B C37 H37C 109.5 . . ?
C43 C38 N3 119.1(6) . . ?
C43 C38 C39 120.4(7) . . ?
N3 C38 C39 120.5(6) . . ?
C40 C39 C38 117.9(7) . . ?
C40 C39 C47 118.4(6) . . ?
C38 C39 C47 123.6(6) . . ?
C41 C40 C39 122.2(7) . . ?
C41 C40 H40 118.9 . . ?
C39 C40 H40 118.9 . . ?
C40 C41 C42 118.9(8) . . ?
C40 C41 H41 120.5 . . ?
C42 C41 H41 120.5 . . ?
C43 C42 C41 120.9(8) . . ?
C43 C42 H42 119.6 . . ?
C41 C42 H42 119.6 . . ?
C42 C43 C38 119.6(7) . . ?
C42 C43 C44 118.7(7) . . ?
C38 C43 C44 121.7(7) . . ?
C46 C44 C45 112.2(9) . . ?
C46 C44 C43 112.3(8) . . ?
C45 C44 C43 108.4(7) . . ?
C46 C44 H44 107.9 . . ?
C45 C44 H44 107.9 . . ?
C43 C44 H44 107.9 . . ?
C44 C45 H45A 109.5 . . ?
C44 C45 H45B 109.5 . . ?
H45A C45 H45B 109.5 . . ?
C44 C45 H45C 109.5 . . ?
H45A C45 H45C 109.5 . . ?
H45B C45 H45C 109.5 . . ?
C44 C46 H46A 109.5 . . ?
C44 C46 H46B 109.5 . . ?
H46A C46 H46B 109.5 . . ?
C44 C46 H46C 109.5 . . ?
H46A C46 H46C 109.5 . . ?
H46B C46 H46C 109.5 . . ?
C39 C47 C49 110.1(6) . . ?
C39 C47 C48 111.8(8) . . ?
C49 C47 C48 110.4(7) . . ?
C39 C47 H47 108.1 . . ?
C49 C47 H47 108.1 . . ?
C48 C47 H47 108.1 . . ?
C47 C48 H48A 109.5 . . ?
C47 C48 H48B 109.5 . . ?
H48A C48 H48B 109.5 . . ?
C47 C48 H48C 109.5 . . ?
H48A C48 H48C 109.5 . . ?
H48B C48 H48C 109.5 . . ?
C47 C49 H49A 109.5 . . ?
C47 C49 H49B 109.5 . . ?
H49A C49 H49B 109.5 . . ?
C47 C49 H49C 109.5 . . ?
H49A C49 H49C 109.5 . . ?
H49B C49 H49C 109.5 . . ?
N3 C50 N4 105.4(6) . . ?
N3 C50 C51 127.1(7) . . ?
N4 C50 C51 127.5(7) . . ?
N3 C50 Si2 56.5(4) . . ?
N4 C50 Si2 48.9(3) . . ?
C51 C50 Si2 175.9(6) . . ?
C52 C51 C56 116.7(6) . . ?
C52 C51 C50 122.1(7) . . ?
C56 C51 C50 121.1(7) . . ?
C53 C52 C51 122.2(7) . . ?
C53 C52 H52 118.9 . . ?
C51 C52 H52 118.9 . . ?
C52 C53 C54 121.0(7) . . ?
C52 C53 H53 119.5 . . ?
C54 C53 H53 119.5 . . ?
C55 C54 C53 117.5(7) . . ?
C55 C54 C57 120.5(8) . . ?
C53 C54 C57 122.0(7) . . ?
C54 C55 C56 121.4(8) . . ?
C54 C55 H55 119.3 . . ?
C56 C55 H55 119.3 . . ?
C55 C56 C51 121.1(7) . . ?
C55 C56 H56 119.4 . . ?
C51 C56 H56 119.4 . . ?
C60 C57 C58 116.0(9) . . ?
C60 C57 C54 112.1(8) . . ?
C58 C57 C54 113.5(8) . . ?
C60 C57 C59 102.5(11) . . ?
C58 C57 C59 105.6(10) . . ?
C54 C57 C59 105.8(7) . . ?
C57 C58 H58A 109.5 . . ?
C57 C58 H58B 109.5 . . ?
H58A C58 H58B 109.5 . . ?
C57 C58 H58C 109.5 . . ?
H58A C58 H58C 109.5 . . ?
H58B C58 H58C 109.5 . . ?
C57 C59 H59A 109.5 . . ?
C57 C59 H59B 109.5 . . ?
H59A C59 H59B 109.5 . . ?
C57 C59 H59C 109.5 . . ?
H59A C59 H59C 109.5 . . ?
H59B C59 H59C 109.5 . . ?
C57 C60 H60A 109.5 . . ?
C57 C60 H60B 109.5 . . ?
H60A C60 H60B 109.5 . . ?
C57 C60 H60C 109.5 . . ?
H60A C60 H60C 109.5 . . ?
H60B C60 H60C 109.5 . . ?
C66 C61 C62 123.6(7) . . ?
C66 C61 N4 118.9(6) . . ?
C62 C61 N4 117.4(6) . . ?
C63 C62 C61 115.6(7) . . ?
C63 C62 C70A 118.9(14) . . ?
C61 C62 C70A 125.2(15) . . ?
C63 C62 C70 121.6(11) . . ?
C61 C62 C70 122.4(10) . . ?
C64 C63 C62 122.5(7) . . ?
C64 C63 H63 118.7 . . ?
C62 C63 H63 118.7 . . ?
C63 C64 C65 120.3(8) . . ?
C63 C64 H64 119.8 . . ?
C65 C64 H64 119.8 . . ?
C64 C65 C66 120.6(8) . . ?
C64 C65 H65 119.7 . . ?
C66 C65 H65 119.7 . . ?
C65 C66 C61 117.2(7) . . ?
C65 C66 C67 119.3(7) . . ?
C61 C66 C67 123.5(7) . . ?
C66 C67 C69 112.7(7) . . ?
C66 C67 C68 109.0(6) . . ?
C69 C67 C68 111.9(7) . . ?
C66 C67 H67 107.7 . . ?
C69 C67 H67 107.7 . . ?
C68 C67 H67 107.7 . . ?
C67 C68 H68A 109.5 . . ?
C67 C68 H68B 109.5 . . ?
H68A C68 H68B 109.5 . . ?
C67 C68 H68C 109.5 . . ?
H68A C68 H68C 109.5 . . ?
H68B C68 H68C 109.5 . . ?
C67 C69 H69A 109.5 . . ?
C67 C69 H69B 109.5 . . ?
H69A C69 H69B 109.5 . . ?
C67 C69 H69C 109.5 . . ?
H69A C69 H69C 109.5 . . ?
H69B C69 H69C 109.5 . . ?
C72 C70 C71 108.1(14) . . ?
C72 C70 C62 115.6(13) . . ?
C71 C70 C62 109.5(13) . . ?
C72 C70 H70 107.8 . . ?
C71 C70 H70 107.8 . . ?
C62 C70 H70 107.8 . . ?
C70 C71 H71A 109.5 . . ?
C70 C71 H71B 109.5 . . ?
H71A C71 H71B 109.5 . . ?
C70 C71 H71C 109.5 . . ?
H71A C71 H71C 109.5 . . ?
H71B C71 H71C 109.5 . . ?
C70 C72 H72A 109.5 . . ?
C70 C72 H72B 109.5 . . ?
H72A C72 H72B 109.5 . . ?
C70 C72 H72C 109.5 . . ?
H72A C72 H72C 109.5 . . ?
H72B C72 H72C 109.5 . . ?
C62 C70A C72A 106(2) . . ?
C62 C70A C71A 116(3) . . ?
C72A C70A C71A 114(3) . . ?
C62 C70A H70A 107.1 . . ?
C72A C70A H70A 107.1 . . ?
C71A C70A H70A 107.1 . . ?
C70A C71A H71D 109.5 . . ?
C70A C71A H71E 109.5 . . ?
H71D C71A H71E 109.5 . . ?
C70A C71A H71F 109.5 . . ?
H71D C71A H71F 109.5 . . ?
H71E C71A H71F 109.5 . . ?
C70A C72A H72D 109.5 . . ?
C70A C72A H72E 109.5 . . ?
H72D C72A H72E 109.5 . . ?
C70A C72A H72F 109.5 . . ?
H72D C72A H72F 109.5 . . ?
H72E C72A H72F 109.5 . . ?

loop_
_geom_bond_atom_site_label_1
_geom_bond_atom_site_label_2
_geom_bond_distance
_geom_bond_site_symmetry_2
_geom_bond_publ_flag
Si1 O1 1.660(5) . ?
Si1 O5 1.666(5) . ?
Si1 O2 1.678(5) . ?
Si1 N1 1.808(5) . ?
Si1 N2 1.983(6) . ?
Si1 C15 2.348(6) . ?
Si1 Si2 2.820(2) . ?
O1 Si2 1.659(5) . ?
N1 C15 1.347(9) . ?
N1 C3 1.431(9) . ?
C1 O4 1.190(9) . ?
C1 O2 1.323(8) . ?
C1 O3 1.355(8) . ?
Si2 O3 1.679(5) . ?
Si2 O6 1.692(5) . ?
Si2 N4 1.783(6) . ?
Si2 N3 1.961(5) . ?
Si2 C50 2.353(7) . ?
N2 C15 1.311(9) . ?
N2 C26 1.425(10) . ?
C2 O7 1.195(9) . ?
C2 O5 1.322(9) . ?
C2 O6 1.344(8) . ?
N3 C50 1.312(9) . ?
N3 C38 1.411(9) . ?
C3 C8 1.402(10) . ?
C3 C4 1.416(10) . ?
N4 C50 1.361(8) . ?
N4 C61 1.455(9) . ?
C4 C5 1.412(11) . ?
C4 C12 1.521(10) . ?
C5 C6 1.376(11) . ?
C5 H5 0.9500 . ?
C6 C7 1.369(12) . ?
C6 H6 0.9500 . ?
C7 C8 1.391(11) . ?
C7 H7 0.9500 . ?
C8 C9 1.511(12) . ?
C9 C10 1.518(14) . ?
C9 C11 1.544(16) . ?
C9 H9 1.0000 . ?
C10 H10A 0.9800 . ?
C10 H10B 0.9800 . ?
C10 H10C 0.9800 . ?
C11 H11A 0.9800 . ?
C11 H11B 0.9800 . ?
C11 H11C 0.9800 . ?
C12 C13 1.500(10) . ?
C12 C14 1.542(10) . ?
C12 H12 1.0000 . ?
C13 H13A 0.9800 . ?
C13 H13B 0.9800 . ?
C13 H13C 0.9800 . ?
C14 H14A 0.9800 . ?
C14 H14B 0.9800 . ?
C14 H14C 0.9800 . ?
C15 C16 1.489(8) . ?
C16 C17 1.371(11) . ?
C16 C21 1.392(11) . ?
C17 C18 1.368(11) . ?
C17 H17 0.9500 . ?
C18 C19 1.392(12) . ?
C18 H18 0.9500 . ?
C19 C20 1.373(12) . ?
C19 C22 1.539(10) . ?
C20 C21 1.400(10) . ?
C20 H20 0.9500 . ?
C21 H21 0.9500 . ?
C22 C24 1.498(12) . ?
C22 C23 1.525(15) . ?
C22 C25 1.535(14) . ?
C23 H23A 0.9800 . ?
C23 H23B 0.9800 . ?
C23 H23C 0.9800 . ?
C24 H24A 0.9800 . ?
C24 H24B 0.9800 . ?
C24 H24C 0.9800 . ?
C25 H25A 0.9800 . ?
C25 H25B 0.9800 . ?
C25 H25C 0.9800 . ?
C26 C31 1.385(14) . ?
C26 C27 1.416(13) . ?
C27 C28 1.386(13) . ?
C27 C35 1.491(15) . ?
C28 C29 1.364(16) . ?
C28 H28 0.9500 . ?
C29 C30 1.406(16) . ?
C29 H29 0.9500 . ?
C30 C31 1.391(14) . ?
C30 H30 0.9500 . ?
C31 C32 1.517(14) . ?
C32 C33 1.514(12) . ?
C32 C34 1.544(13) . ?
C32 H32 1.0000 . ?
C33 H33A 0.9800 . ?
C33 H33B 0.9800 . ?
C33 H33C 0.9800 . ?
C34 H34A 0.9800 . ?
C34 H34B 0.9800 . ?
C34 H34C 0.9800 . ?
C35 C36 1.502(13) . ?
C35 C37 1.568(11) . ?
C35 H35 1.0000 . ?
C36 H36A 0.9800 . ?
C36 H36B 0.9800 . ?
C36 H36C 0.9800 . ?
C37 H37A 0.9800 . ?
C37 H37B 0.9800 . ?
C37 H37C 0.9800 . ?
C38 C43 1.387(10) . ?
C38 C39 1.425(8) . ?
C39 C40 1.381(11) . ?
C39 C47 1.514(11) . ?
C40 C41 1.381(13) . ?
C40 H40 0.9500 . ?
C41 C42 1.397(12) . ?
C41 H41 0.9500 . ?
C42 C43 1.383(11) . ?
C42 H42 0.9500 . ?
C43 C44 1.538(10) . ?
C44 C46 1.499(13) . ?
C44 C45 1.532(12) . ?
C44 H44 1.0000 . ?
C45 H45A 0.9800 . ?
C45 H45B 0.9800 . ?
C45 H45C 0.9800 . ?
C46 H46A 0.9800 . ?
C46 H46B 0.9800 . ?
C46 H46C 0.9800 . ?
C47 C49 1.523(11) . ?
C47 C48 1.542(11) . ?
C47 H47 1.0000 . ?
C48 H48A 0.9800 . ?
C48 H48B 0.9800 . ?
C48 H48C 0.9800 . ?
C49 H49A 0.9800 . ?
C49 H49B 0.9800 . ?
C49 H49C 0.9800 . ?
C50 C51 1.458(9) . ?
C51 C52 1.380(10) . ?
C51 C56 1.408(11) . ?
C52 C53 1.378(10) . ?
C52 H52 0.9500 . ?
C53 C54 1.402(12) . ?
C53 H53 0.9500 . ?
C54 C55 1.376(11) . ?
C54 C57 1.535(11) . ?
C55 C56 1.390(11) . ?
C55 H55 0.9500 . ?
C56 H56 0.9500 . ?
C57 C60 1.471(14) . ?
C57 C58 1.503(13) . ?
C57 C59 1.585(16) . ?
C58 H58A 0.9800 . ?
C58 H58B 0.9800 . ?
C58 H58C 0.9800 . ?
C59 H59A 0.9800 . ?
C59 H59B 0.9800 . ?
C59 H59C 0.9800 . ?
C60 H60A 0.9800 . ?
C60 H60B 0.9800 . ?
C60 H60C 0.9800 . ?
C61 C66 1.403(10) . ?
C61 C62 1.409(10) . ?
C62 C63 1.380(11) . ?
C62 C70A 1.51(4) . ?
C62 C70 1.525(7) . ?
C63 C64 1.380(12) . ?
C63 H63 0.9500 . ?
C64 C65 1.381(12) . ?
C64 H64 0.9500 . ?
C65 C66 1.388(11) . ?
C65 H65 0.9500 . ?
C66 C67 1.523(10) . ?
C67 C69 1.526(10) . ?
C67 C68 1.537(10) . ?
C67 H67 1.0000 . ?
C68 H68A 0.9800 . ?
C68 H68B 0.9800 . ?
C68 H68C 0.9800 . ?
C69 H69A 0.9800 . ?
C69 H69B 0.9800 . ?
C69 H69C 0.9800 . ?
C70 C72 1.518(9) . ?
C70 C71 1.523(9) . ?
C70 H70 1.0000 . ?
C71 H71A 0.9800 . ?
C71 H71B 0.9800 . ?
C71 H71C 0.9800 . ?
C72 H72A 0.9800 . ?
C72 H72B 0.9800 . ?
C72 H72C 0.9800 . ?
C70A C72A 1.516(10) . ?
C70A C71A 1.520(10) . ?
C70A H70A 1.0000 . ?
C71A H71D 0.9800 . ?
C71A H71E 0.9800 . ?
C71A H71F 0.9800 . ?
C72A H72D 0.9800 . ?
C72A H72E 0.9800 . ?
C72A H72F 0.9800 . ?
